data_1501651
loop_
_publ_author_name
'Wu, Chunhui'
'Ye, Hongde'
'Bai, Wenjuan'
'Li, Qingning'
'Guo, Dadong'
'Lv, Gang'
'Yan, Hong'
'Wang, Xuemei'

_publ_section_title
;
 New potential anticancer agent of carborane derivatives: selective
 cellular interaction and activity of ferrocene-substituted
 dithio-o-carborane conjugates.
;
_journal_issue 1
_journal_name_full 'Bioconjugate chemistry'
_journal_page_first 16
_journal_page_last 25
_journal_paper_doi 10.1021/bc100158b
_journal_volume 22
_journal_year 2011
_chemical_formula_moiety 'C15 H20 B10 Fe O S2'
_chemical_formula_sum 'C15 H20 B10 Fe O S2'
_chemical_formula_weight 444.38
_chemical_name_systematic
; 
 ? 
;
_space_group_IT_number 14
_symmetry_cell_setting monoclinic
_symmetry_space_group_name_Hall '-P 2ybc'
_symmetry_space_group_name_H-M 'P 1 21/c 1'
_atom_sites_solution_hydrogens geom
_atom_sites_solution_primary direct
_atom_sites_solution_secondary difmap
_audit_creation_method SHELXL-97
_cell_angle_alpha 90.00
_cell_angle_beta 101.44(2)
_cell_angle_gamma 90.00
_cell_formula_units_Z 4
_cell_length_a 13.874(3)
_cell_length_b 20.663(2)
_cell_length_c 7.3166(15)
_cell_measurement_temperature 291(2)
_cell_volume 2055.8(7)
_computing_cell_refinement 'Bruker XSCANS'
_computing_data_collection 'Bruker XSCANS'
_computing_data_reduction 'Bruker SHELXTL'
_computing_molecular_graphics 'Bruker SHELXTL'
_computing_publication_material 'Bruker SHELXTL'
_computing_structure_refinement 'SHELXL-97 (Sheldrick, 1997)'
_computing_structure_solution 'SHELXS-97 (Sheldrick, 1990)'
_diffrn_ambient_temperature 291(2)
_diffrn_measured_fraction_theta_full 0.999
_diffrn_measured_fraction_theta_max 0.999
_diffrn_measurement_device_type 'Bruker P4'
_diffrn_measurement_method '\w scans'
_diffrn_radiation_monochromator graphite
_diffrn_radiation_source 'fine-focus sealed tube'
_diffrn_radiation_type MoK\a
_diffrn_radiation_wavelength 0.71073
_diffrn_reflns_av_R_equivalents 0.0757
_diffrn_reflns_av_sigmaI/netI 0.0753
_diffrn_reflns_limit_h_max 17
_diffrn_reflns_limit_h_min -17
_diffrn_reflns_limit_k_max 25
_diffrn_reflns_limit_k_min -25
_diffrn_reflns_limit_l_max 9
_diffrn_reflns_limit_l_min -9
_diffrn_reflns_number 18953
_diffrn_reflns_theta_full 26.00
_diffrn_reflns_theta_max 26.00
_diffrn_reflns_theta_min 3.01
_exptl_absorpt_coefficient_mu 0.941
_exptl_absorpt_correction_T_max 0.8056
_exptl_absorpt_correction_T_min 0.7655
_exptl_absorpt_correction_type multi-scan
_exptl_crystal_colour brown
_exptl_crystal_density_diffrn 1.436
_exptl_crystal_density_method 'not measured'
_exptl_crystal_description block
_exptl_crystal_F_000 904
_exptl_crystal_size_max 0.30
_exptl_crystal_size_mid 0.28
_exptl_crystal_size_min 0.24
_refine_diff_density_max 0.520
_refine_diff_density_min -0.389
_refine_diff_density_rms 0.078
_refine_ls_extinction_method none
_refine_ls_goodness_of_fit_ref 1.082
_refine_ls_hydrogen_treatment constr
_refine_ls_matrix_type full
_refine_ls_number_parameters 263
_refine_ls_number_reflns 4018
_refine_ls_number_restraints 0
_refine_ls_restrained_S_all 1.082
_refine_ls_R_factor_all 0.0848
_refine_ls_R_factor_gt 0.0539
_refine_ls_shift/su_max 0.000
_refine_ls_shift/su_mean 0.000
_refine_ls_structure_factor_coef Fsqd
_refine_ls_weighting_details 'calc w=1/[\s^2^(Fo^2^)+(0.0551P)^2^+0.0000P] where P=(Fo^2^+2Fc^2^)/3'
_refine_ls_weighting_scheme calc
_refine_ls_wR_factor_gt 0.1139
_refine_ls_wR_factor_ref 0.1255
_reflns_number_gt 2670
_reflns_number_total 4018
_reflns_threshold_expression >2sigma(I)
_cod_data_source_file bc100158b_si_002.cif
_cod_data_source_block FcSBCO
_cod_depositor_comments
;
The following automatic conversions were performed:

'_symmetry_cell_setting' value 'Monoclinic' changed to 'monoclinic'
according to /home/saulius/struct/CIF-dictionaries/cif_core.dic
dictionary named 'cif_core.dic' version 2.4.1 from 2010-06-29.

Automatic conversion script
Id: cif_fix_values 1715 2011-07-08 13:25:40Z adriana 
;
_cod_original_cell_volume 2055.8(6)
_cod_original_sg_symbol_H-M P2(1)/c
_cod_database_code 1501651

loop_
_symmetry_equiv_pos_as_xyz
'x, y, z'
'-x, y+1/2, -z+1/2'
'-x, -y, -z'
'x, -y-1/2, z-1/2'

loop_
_atom_site_label
_atom_site_type_symbol
_atom_site_fract_x
_atom_site_fract_y
_atom_site_fract_z
_atom_site_U_iso_or_equiv
_atom_site_adp_type
_atom_site_occupancy
_atom_site_symmetry_multiplicity
_atom_site_calc_flag
_atom_site_refinement_flags
B3 B -0.1504(4) 0.3160(2) 0.2430(7) 0.0440(11) Uani 1 1 d .
H3 H -0.1289 0.2719 0.2385 0.053 Uiso 1 1 d R
B4 B -0.1824(4) 0.3617(3) 0.4247(6) 0.0446(12) Uani 1 1 d .
H4 H -0.1810 0.3330 0.5319 0.054 Uiso 1 1 d R
B5 B -0.1386(4) 0.4421(3) 0.4132(7) 0.0442(12) Uani 1 1 d .
H5 H -0.1051 0.4698 0.5412 0.053 Uiso 1 1 d R
B6 B -0.0772(4) 0.4479(2) 0.2216(7) 0.0413(11) Uani 1 1 d .
H6 H -0.0150 0.4758 0.2301 0.050 Uiso 1 1 d R
B7 B -0.2700(4) 0.3451(3) 0.2154(7) 0.0487(12) Uani 1 1 d .
H7 H -0.3320 0.3117 0.2094 0.058 Uiso 1 1 d R
B8 B -0.2637(4) 0.4232(3) 0.3231(7) 0.0494(12) Uani 1 1 d .
H8 H -0.3216 0.4407 0.3873 0.059 Uiso 1 1 d R
B9 B -0.1989(4) 0.4757(2) 0.1984(8) 0.0538(14) Uani 1 1 d .
H9 H -0.2143 0.5211 0.2061 0.065 Uiso 1 1 d R
B10 B -0.1636(4) 0.4317(3) 0.0166(7) 0.0465(12) Uani 1 1 d .
H10 H -0.1507 0.4473 -0.1152 0.056 Uiso 1 1 d R
B11 B -0.2067(3) 0.3510(3) 0.0251(7) 0.0444(11) Uani 1 1 d .
H11 H -0.2147 0.3199 -0.0911 0.11(2) Uiso 1 1 d R
B12 B -0.2795(4) 0.4170(3) 0.0774(7) 0.0497(12) Uani 1 1 d .
H12 H -0.3435 0.4264 -0.0158 0.060 Uiso 1 1 d R
C1 C -0.0760(3) 0.3773(2) 0.3522(5) 0.0370(8) Uani 1 1 d .
C2 C -0.0891(3) 0.3718(2) 0.1256(5) 0.0363(8) Uani 1 1 d .
C3 C 0.1231(3) 0.3613(2) 0.3664(6) 0.0455(11) Uani 1 1 d .
H3A H 0.1868 0.3685 0.4316 0.055 Uiso 1 1 calc R
C4 C 0.1142(3) 0.3575(2) 0.1816(6) 0.0383(9) Uani 1 1 d .
C5 C 0.2003(3) 0.35947(19) 0.0883(5) 0.0371(9) Uani 1 1 d .
C6 C 0.2885(3) 0.39590(19) 0.1699(5) 0.0340(8) Uani 1 1 d .
C7 C 0.3817(3) 0.3897(2) 0.1163(5) 0.0380(9) Uani 1 1 d .
H7A H 0.3982 0.3574 0.0294 0.046 Uiso 1 1 calc R
C8 C 0.4459(3) 0.4364(2) 0.2096(5) 0.0406(9) Uani 1 1 d .
H8A H 0.5147 0.4423 0.1994 0.049 Uiso 1 1 calc R
C9 C 0.3948(3) 0.4735(2) 0.3224(6) 0.0428(10) Uani 1 1 d .
H9A H 0.4220 0.5095 0.4037 0.051 Uiso 1 1 calc R
C10 C 0.2981(3) 0.4485(2) 0.3009(5) 0.0394(9) Uani 1 1 d .
H10A H 0.2464 0.4647 0.3628 0.047 Uiso 1 1 calc R
C11 C 0.3702(3) 0.2902(2) 0.5082(6) 0.0464(10) Uani 1 1 d .
H11A H 0.3164 0.2605 0.4581 0.056 Uiso 1 1 calc R
C12 C 0.4644(3) 0.2906(2) 0.4620(6) 0.0482(11) Uani 1 1 d .
H12A H 0.4873 0.2613 0.3742 0.058 Uiso 1 1 calc R
C13 C 0.5198(3) 0.3400(2) 0.5651(6) 0.0424(10) Uani 1 1 d .
H13A H 0.5880 0.3515 0.5622 0.051 Uiso 1 1 calc R
C14 C 0.4590(3) 0.3702(2) 0.6732(5) 0.0445(10) Uani 1 1 d .
H14A H 0.4778 0.4066 0.7587 0.053 Uiso 1 1 calc R
C15 C 0.3674(3) 0.3395(2) 0.6382(6) 0.0426(10) Uani 1 1 d .
H15A H 0.3112 0.3503 0.6952 0.051 Uiso 1 1 calc R
Fe1 Fe 0.39616(4) 0.37733(3) 0.39768(7) 0.03003(16) Uani 1 1 d .
O1 O 0.1935(2) 0.33097(17) -0.0606(4) 0.0546(8) Uani 1 1 d .
S1 S 0.03561(8) 0.35499(7) 0.50534(15) 0.0551(3) Uani 1 1 d .
S2 S 0.00584(7) 0.34109(5) 0.01648(14) 0.0427(3) Uani 1 1 d .

loop_
_atom_site_aniso_label
_atom_site_aniso_U_11
_atom_site_aniso_U_22
_atom_site_aniso_U_33
_atom_site_aniso_U_23
_atom_site_aniso_U_13
_atom_site_aniso_U_12
B3 0.042(3) 0.036(2) 0.051(3) 0.003(2) 0.005(2) -0.007(2)
B4 0.040(3) 0.065(3) 0.030(2) 0.008(2) 0.009(2) -0.006(2)
B5 0.040(3) 0.058(3) 0.037(3) -0.011(2) 0.012(2) -0.005(2)
B6 0.044(3) 0.031(2) 0.048(3) -0.005(2) 0.010(2) -0.0074(19)
B7 0.037(3) 0.059(3) 0.051(3) -0.003(3) 0.011(2) -0.007(2)
B8 0.036(3) 0.068(4) 0.047(3) -0.006(3) 0.013(2) 0.003(2)
B9 0.064(4) 0.033(3) 0.065(3) 0.004(2) 0.014(3) 0.011(2)
B10 0.044(3) 0.060(3) 0.035(2) 0.010(2) 0.007(2) 0.005(2)
B11 0.032(2) 0.056(3) 0.045(3) -0.003(2) 0.007(2) -0.004(2)
B12 0.032(2) 0.071(4) 0.045(3) 0.004(3) 0.005(2) 0.012(2)
C1 0.037(2) 0.046(2) 0.0282(18) 0.0047(17) 0.0055(16) -0.0055(18)
C2 0.0301(19) 0.048(2) 0.0296(19) -0.0048(17) 0.0039(16) 0.0005(18)
C3 0.029(2) 0.066(3) 0.039(2) 0.008(2) 0.0020(18) -0.0037(18)
C4 0.029(2) 0.047(2) 0.039(2) -0.0014(18) 0.0063(17) 0.0037(16)
C5 0.0312(19) 0.044(2) 0.035(2) -0.0007(17) 0.0046(16) 0.0075(16)
C6 0.0299(19) 0.044(2) 0.0285(18) 0.0046(16) 0.0074(15) 0.0026(16)
C7 0.033(2) 0.055(3) 0.0266(18) 0.0039(17) 0.0073(16) 0.0028(17)
C8 0.035(2) 0.050(2) 0.037(2) 0.0140(18) 0.0079(18) 0.0012(18)
C9 0.042(2) 0.036(2) 0.050(2) 0.0070(18) 0.0074(19) -0.0036(17)
C10 0.042(2) 0.042(2) 0.034(2) 0.0032(16) 0.0090(18) 0.0107(17)
C11 0.053(3) 0.033(2) 0.048(2) 0.0106(19) -0.001(2) -0.0098(19)
C12 0.055(3) 0.044(2) 0.047(2) 0.009(2) 0.013(2) 0.014(2)
C13 0.031(2) 0.054(2) 0.038(2) 0.0125(19) -0.0034(17) 0.0004(18)
C14 0.050(2) 0.052(3) 0.028(2) 0.0051(18) -0.0010(18) -0.005(2)
C15 0.040(2) 0.052(3) 0.038(2) 0.0128(19) 0.0136(18) 0.0020(18)
Fe1 0.0307(3) 0.0341(3) 0.0250(3) 0.0014(2) 0.0049(2) 0.0003(2)
O1 0.0385(16) 0.077(2) 0.0481(18) -0.0225(16) 0.0084(14) 0.0055(15)
S1 0.0367(6) 0.0955(10) 0.0321(6) 0.0158(6) 0.0044(5) 0.0040(6)
S2 0.0323(5) 0.0524(6) 0.0423(6) -0.0270(5) 0.0048(4) 0.0035(4)

loop_
_atom_type_symbol
_atom_type_description
_atom_type_scat_dispersion_real
_atom_type_scat_dispersion_imag
_atom_type_scat_source
C C 0.0033 0.0016 'International Tables Vol C Tables 4.2.6.8 and 6.1.1.4'
H H 0.0000 0.0000 'International Tables Vol C Tables 4.2.6.8 and 6.1.1.4'
B B 0.0013 0.0007 'International Tables Vol C Tables 4.2.6.8 and 6.1.1.4'
S S 0.1246 0.1234 'International Tables Vol C Tables 4.2.6.8 and 6.1.1.4'
O O 0.0106 0.0060 'International Tables Vol C Tables 4.2.6.8 and 6.1.1.4'
Fe Fe 0.3463 0.8444 'International Tables Vol C Tables 4.2.6.8 and 6.1.1.4'

loop_
_geom_angle_atom_site_label_1
_geom_angle_atom_site_label_2
_geom_angle_atom_site_label_3
_geom_angle
C1 B3 B7 105.6(4)
C1 B3 C2 56.0(2)
B7 B3 C2 105.0(3)
C1 B3 B4 58.2(3)
B7 B3 B4 61.5(3)
C2 B3 B4 103.7(3)
C1 B3 B11 103.4(3)
B7 B3 B11 61.1(3)
C2 B3 B11 57.7(2)
B4 B3 B11 109.1(4)
C1 B3 H3 123.4
B7 B3 H3 128.2
C2 B3 H3 115.0
B4 B3 H3 131.5
B11 B3 H3 115.9
C1 B4 B3 60.0(3)
C1 B4 B8 104.8(3)
B3 B4 B8 107.8(3)
C1 B4 B5 58.7(3)
B3 B4 B5 109.1(3)
B8 B4 B5 60.1(3)
C1 B4 B7 104.8(3)
B3 B4 B7 58.7(3)
B8 B4 B7 60.6(3)
B5 B4 B7 108.6(4)
C1 B4 H4 119.0
B3 B4 H4 108.2
B8 B4 H4 133.0
B5 B4 H4 130.6
B7 B4 H4 118.1
C1 B5 B9 104.6(3)
C1 B5 B8 104.0(3)
B9 B5 B8 60.0(3)
C1 B5 B4 58.2(3)
B9 B5 B4 107.6(4)
B8 B5 B4 59.5(3)
C1 B5 B6 59.9(2)
B9 B5 B6 59.4(3)
B8 B5 B6 107.9(3)
B4 B5 B6 108.7(3)
C1 B5 H5 118.2
B9 B5 H5 126.2
B8 B5 H5 129.7
B4 B5 H5 121.9
B6 B5 H5 116.2
C2 B6 C1 56.5(2)
C2 B6 B10 58.8(3)
C1 B6 B10 103.9(3)
C2 B6 B9 104.3(3)
C1 B6 B9 103.3(3)
B10 B6 B9 60.0(3)
C2 B6 B5 103.8(3)
C1 B6 B5 57.8(3)
B10 B6 B5 107.9(4)
B9 B6 B5 59.9(3)
C2 B6 H6 123.4
C1 B6 H6 121.3
B10 B6 H6 125.4
B9 B6 H6 126.8
B5 B6 H6 121.0
B3 B7 B12 108.4(4)
B3 B7 B4 59.8(3)
B12 B7 B4 106.6(4)
B3 B7 B8 107.4(4)
B12 B7 B8 59.4(3)
B4 B7 B8 59.0(3)
B3 B7 B11 60.7(3)
B12 B7 B11 59.8(3)
B4 B7 B11 107.3(3)
B8 B7 B11 107.0(4)
B3 B7 H7 120.7
B12 B7 H7 122.1
B4 B7 H7 123.3
B8 B7 H7 123.6
B11 B7 H7 120.9
B4 B8 B9 108.1(3)
B4 B8 B12 108.4(4)
B9 B8 B12 59.7(3)
B4 B8 B5 60.3(3)
B9 B8 B5 59.9(3)
B12 B8 B5 107.9(3)
B4 B8 B7 60.4(3)
B9 B8 B7 108.1(4)
B12 B8 B7 60.2(3)
B5 B8 B7 108.7(4)
B4 B8 H8 122.1
B9 B8 H8 121.4
B12 B8 H8 121.1
B5 B8 H8 121.8
B7 B8 H8 121.5
B10 B9 B6 59.9(3)
B10 B9 B12 60.6(3)
B6 B9 B12 108.9(4)
B10 B9 B5 108.4(4)
B6 B9 B5 60.7(3)
B12 B9 B5 108.5(4)
B10 B9 B8 108.6(4)
B6 B9 B8 109.0(4)
B12 B9 B8 60.2(3)
B5 B9 B8 60.1(3)
B10 B9 H9 130.1
B6 B9 H9 122.0
B12 B9 H9 124.9
B5 B9 H9 113.5
B8 B9 H9 115.0
C2 B10 B6 59.4(3)
C2 B10 B9 104.8(3)
B6 B10 B9 60.1(3)
C2 B10 B12 104.6(3)
B6 B10 B12 108.5(4)
B9 B10 B12 59.9(3)
C2 B10 B11 58.6(3)
B6 B10 B11 109.0(3)
B9 B10 B11 108.2(4)
B12 B10 B11 60.2(3)
C2 B10 H10 116.6
B6 B10 H10 120.5
B9 B10 H10 130.6
B12 B10 H10 126.9
B11 B10 H10 115.7
C2 B11 B10 58.6(3)
C2 B11 B12 104.4(3)
B10 B11 B12 59.9(3)
C2 B11 B3 60.3(3)
B10 B11 B3 108.7(3)
B12 B11 B3 106.5(4)
C2 B11 B7 104.8(3)
B10 B11 B7 108.1(4)
B12 B11 B7 60.0(3)
B3 B11 B7 58.2(3)
C2 B11 H11 116.2
B10 B11 H11 121.7
B12 B11 H11 131.7
B3 B11 H11 115.6
B7 B11 H11 126.6
B9 B12 B8 60.1(3)
B9 B12 B10 59.5(3)
B8 B12 B10 107.8(4)
B9 B12 B11 107.7(4)
B8 B12 B11 108.2(4)
B10 B12 B11 59.9(3)
B9 B12 B7 108.6(4)
B8 B12 B7 60.4(3)
B10 B12 B7 108.4(3)
B11 B12 B7 60.3(3)
B9 B12 H12 125.6
B8 B12 H12 125.3
B10 B12 H12 120.6
B11 B12 H12 117.1
B7 B12 H12 119.4
C2 C1 B4 112.0(3)
C2 C1 B5 111.1(3)
B4 C1 B5 63.1(3)
C2 C1 B3 62.9(3)
B4 C1 B3 61.8(3)
B5 C1 B3 114.2(3)
C2 C1 B6 61.0(2)
B4 C1 B6 114.7(3)
B5 C1 B6 62.3(3)
B3 C1 B6 114.9(3)
C2 C1 S1 121.8(3)
B4 C1 S1 117.1(3)
B5 C1 S1 117.6(3)
B3 C1 S1 117.7(3)
B6 C1 S1 118.3(3)
C1 C2 B10 111.0(3)
C1 C2 B11 111.0(3)
B10 C2 B11 62.8(3)
C1 C2 B6 62.6(3)
B10 C2 B6 61.8(3)
B11 C2 B6 114.5(3)
C1 C2 B3 61.1(2)
B10 C2 B3 113.5(3)
B11 C2 B3 62.0(3)
B6 C2 B3 114.8(3)
C1 C2 S2 122.3(3)
B10 C2 S2 118.7(3)
B11 C2 S2 116.4(3)
B6 C2 S2 119.2(3)
B3 C2 S2 117.2(3)
C4 C3 S1 130.9(3)
C4 C3 H3A 114.6
S1 C3 H3A 114.6
C3 C4 C5 122.8(4)
C3 C4 S2 126.8(3)
C5 C4 S2 110.1(3)
O1 C5 C6 121.5(4)
O1 C5 C4 117.8(4)
C6 C5 C4 120.7(3)
C7 C6 C10 106.4(3)
C7 C6 C5 124.9(3)
C10 C6 C5 128.5(3)
C7 C6 Fe1 69.6(2)
C10 C6 Fe1 69.0(2)
C5 C6 Fe1 130.9(3)
C8 C7 C6 109.1(4)
C8 C7 Fe1 70.6(2)
C6 C7 Fe1 69.4(2)
C8 C7 H7A 125.4
C6 C7 H7A 125.4
Fe1 C7 H7A 125.4
C7 C8 C9 108.4(4)
C7 C8 Fe1 69.6(2)
C9 C8 Fe1 70.0(2)
C7 C8 H8A 125.8
C9 C8 H8A 125.8
Fe1 C8 H8A 125.8
C8 C9 C10 108.0(4)
C8 C9 Fe1 69.8(2)
C10 C9 Fe1 68.6(2)
C8 C9 H9A 126.0
C10 C9 H9A 126.0
Fe1 C9 H9A 126.0
C9 C10 C6 108.1(4)
C9 C10 Fe1 70.9(2)
C6 C10 Fe1 69.7(2)
C9 C10 H10A 125.9
C6 C10 H10A 125.9
Fe1 C10 H10A 125.9
C15 C11 C12 108.1(4)
C15 C11 Fe1 69.9(2)
C12 C11 Fe1 69.8(2)
C15 C11 H11A 126.0
C12 C11 H11A 126.0
Fe1 C11 H11A 126.0
C13 C12 C11 108.0(4)
C13 C12 Fe1 70.4(2)
C11 C12 Fe1 69.6(2)
C13 C12 H12A 126.0
C11 C12 H12A 126.0
Fe1 C12 H12A 126.0
C12 C13 C14 107.3(4)
C12 C13 Fe1 69.4(2)
C14 C13 Fe1 69.3(2)
C12 C13 H13A 126.3
C14 C13 H13A 126.3
Fe1 C13 H13A 126.3
C15 C14 C13 108.7(4)
C15 C14 Fe1 69.9(2)
C13 C14 Fe1 70.3(2)
C15 C14 H14A 125.7
C13 C14 H14A 125.7
Fe1 C14 H14A 125.7
C14 C15 C11 107.9(4)
C14 C15 Fe1 69.9(2)
C11 C15 Fe1 69.9(2)
C14 C15 H15A 126.0
C11 C15 H15A 126.0
Fe1 C15 H15A 126.0
C10 Fe1 C11 128.28(18)
C10 Fe1 C15 110.26(17)
C11 Fe1 C15 40.21(17)
C10 Fe1 C14 121.51(17)
C11 Fe1 C14 67.49(18)
C15 Fe1 C14 40.14(17)
C10 Fe1 C12 164.74(19)
C11 Fe1 C12 40.61(18)
C15 Fe1 C12 67.94(17)
C14 Fe1 C12 67.64(18)
C10 Fe1 C6 41.32(15)
C11 Fe1 C6 109.40(16)
C15 Fe1 C6 122.71(16)
C14 Fe1 C6 157.17(16)
C12 Fe1 C6 125.80(17)
C10 Fe1 C7 68.53(16)
C11 Fe1 C7 121.36(18)
C15 Fe1 C7 157.09(17)
C14 Fe1 C7 160.56(16)
C12 Fe1 C7 106.87(17)
C6 Fe1 C7 40.96(14)
C10 Fe1 C13 154.57(17)
C11 Fe1 C13 67.83(17)
C15 Fe1 C13 67.89(17)
C14 Fe1 C13 40.40(17)
C12 Fe1 C13 40.16(17)
C6 Fe1 C13 161.48(16)
C7 Fe1 C13 123.48(16)
C10 Fe1 C8 68.17(16)
C11 Fe1 C8 154.09(18)
C15 Fe1 C8 162.72(17)
C14 Fe1 C8 124.80(17)
C12 Fe1 C8 118.28(17)
C6 Fe1 C8 68.32(15)
C7 Fe1 C8 39.79(16)
C13 Fe1 C8 105.72(16)
C10 Fe1 C9 40.49(16)
C11 Fe1 C9 165.08(18)
C15 Fe1 C9 127.46(18)
C14 Fe1 C9 108.30(18)
C12 Fe1 C9 152.72(17)
C6 Fe1 C9 68.54(16)
C7 Fe1 C9 67.48(17)
C13 Fe1 C9 119.00(17)
C8 Fe1 C9 40.20(16)
C3 S1 C1 103.51(19)
C4 S2 C2 103.28(18)

loop_
_geom_bond_atom_site_label_1
_geom_bond_atom_site_label_2
_geom_bond_distance
B3 C1 1.727(6)
B3 B7 1.739(7)
B3 C2 1.755(6)
B3 B4 1.758(7)
B3 B11 1.784(7)
B3 H3 0.9603
B4 C1 1.695(6)
B4 B8 1.763(7)
B4 B5 1.777(7)
B4 B7 1.789(7)
B4 H4 0.9800
B5 C1 1.703(7)
B5 B9 1.769(8)
B5 B8 1.773(7)
B5 B6 1.783(7)
B5 H5 1.1166
B6 C2 1.716(6)
B6 C1 1.741(6)
B6 B10 1.756(7)
B6 B9 1.760(7)
B6 H6 1.0292
B7 B12 1.786(8)
B7 B8 1.792(8)
B7 B11 1.792(7)
B7 H7 1.0977
B8 B9 1.772(8)
B8 B12 1.773(7)
B8 H8 1.0705
B9 B10 1.758(8)
B9 B12 1.764(8)
B9 H9 0.9678
B10 C2 1.706(6)
B10 B12 1.778(7)
B10 B11 1.778(7)
B10 H10 1.0653
B11 C2 1.706(6)
B11 B12 1.783(7)
B11 H11 1.0530
B12 H12 1.0245
C1 C2 1.636(5)
C1 S1 1.783(4)
C2 S2 1.787(4)
C3 C4 1.335(6)
C3 S1 1.736(4)
C3 H3A 0.9300
C4 C5 1.489(5)
C4 S2 1.765(4)
C5 O1 1.225(5)
C5 C6 1.460(6)
C6 C7 1.430(5)
C6 C10 1.437(5)
C6 Fe1 2.042(4)
C7 C8 1.396(6)
C7 Fe1 2.044(4)
C7 H7A 0.9800
C8 C9 1.416(6)
C8 Fe1 2.058(4)
C8 H8A 0.9800
C9 C10 1.417(6)
C9 Fe1 2.062(4)
C9 H9A 0.9800
C10 Fe1 2.032(4)
C10 H10A 0.9800
C11 C15 1.399(6)
C11 C12 1.413(6)
C11 Fe1 2.035(4)
C11 H11A 0.9800
C12 C13 1.404(6)
C12 Fe1 2.038(4)
C12 H12A 0.9800
C13 C14 1.412(6)
C13 Fe1 2.051(4)
C13 H13A 0.9800
C14 C15 1.398(6)
C14 Fe1 2.037(4)
C14 H14A 0.9800
C15 Fe1 2.036(4)
C15 H15A 0.9800

loop_
_geom_torsion_atom_site_label_1
_geom_torsion_atom_site_label_2
_geom_torsion_atom_site_label_3
_geom_torsion_atom_site_label_4
_geom_torsion
B7 B3 B4 C1 -134.1(4)
C2 B3 B4 C1 -34.2(3)
B11 B3 B4 C1 -94.3(3)
C1 B3 B4 B8 97.1(4)
B7 B3 B4 B8 -37.0(3)
C2 B3 B4 B8 62.9(4)
B11 B3 B4 B8 2.8(4)
C1 B3 B4 B5 33.4(3)
B7 B3 B4 B5 -100.7(4)
C2 B3 B4 B5 -0.8(4)
B11 B3 B4 B5 -60.9(4)
C1 B3 B4 B7 134.1(4)
C2 B3 B4 B7 99.9(4)
B11 B3 B4 B7 39.8(3)
B3 B4 B5 C1 -33.9(3)
B8 B4 B5 C1 -133.9(3)
B7 B4 B5 C1 -96.3(3)
C1 B4 B5 B9 96.5(4)
B3 B4 B5 B9 62.6(4)
B8 B4 B5 B9 -37.4(3)
B7 B4 B5 B9 0.2(5)
C1 B4 B5 B8 133.9(3)
B3 B4 B5 B8 100.0(4)
B7 B4 B5 B8 37.6(3)
C1 B4 B5 B6 33.7(3)
B3 B4 B5 B6 -0.2(5)
B8 B4 B5 B6 -100.2(4)
B7 B4 B5 B6 -62.6(4)
C1 B5 B6 C2 34.2(3)
B9 B5 B6 C2 -98.7(4)
B8 B5 B6 C2 -61.9(4)
B4 B5 B6 C2 1.2(4)
B9 B5 B6 C1 -132.9(4)
B8 B5 B6 C1 -96.1(4)
B4 B5 B6 C1 -33.0(3)
C1 B5 B6 B10 95.5(3)
B9 B5 B6 B10 -37.4(4)
B8 B5 B6 B10 -0.6(5)
B4 B5 B6 B10 62.4(4)
C1 B5 B6 B9 132.9(4)
B8 B5 B6 B9 36.8(4)
B4 B5 B6 B9 99.8(4)
C1 B3 B7 B12 59.6(4)
C2 B3 B7 B12 1.3(5)
B4 B3 B7 B12 98.9(4)
B11 B3 B7 B12 -37.4(3)
C1 B3 B7 B4 -39.3(3)
C2 B3 B7 B4 -97.6(3)
B11 B3 B7 B4 -136.3(4)
C1 B3 B7 B8 -3.1(4)
C2 B3 B7 B8 -61.4(4)
B4 B3 B7 B8 36.2(3)
B11 B3 B7 B8 -100.1(4)
C1 B3 B7 B11 97.0(4)
C2 B3 B7 B11 38.7(3)
B4 B3 B7 B11 136.3(4)
C1 B4 B7 B3 40.0(3)
B8 B4 B7 B3 138.9(4)
B5 B4 B7 B3 101.5(4)
C1 B4 B7 B12 -61.9(4)
B3 B4 B7 B12 -101.9(4)
B8 B4 B7 B12 37.0(3)
B5 B4 B7 B12 -0.5(4)
C1 B4 B7 B8 -98.9(4)
B3 B4 B7 B8 -138.9(4)
B5 B4 B7 B8 -37.4(3)
C1 B4 B7 B11 0.9(5)
B3 B4 B7 B11 -39.1(3)
B8 B4 B7 B11 99.8(4)
B5 B4 B7 B11 62.3(4)
C1 B4 B8 B9 -2.1(5)
B3 B4 B8 B9 -64.8(4)
B5 B4 B8 B9 37.4(3)
B7 B4 B8 B9 -100.9(4)
C1 B4 B8 B12 61.1(4)
B3 B4 B8 B12 -1.6(5)
B5 B4 B8 B12 100.6(4)
B7 B4 B8 B12 -37.7(3)
C1 B4 B8 B5 -39.5(3)
B3 B4 B8 B5 -102.2(3)
B7 B4 B8 B5 -138.4(3)
C1 B4 B8 B7 98.8(3)
B3 B4 B8 B7 36.1(3)
B5 B4 B8 B7 138.4(3)
C1 B5 B8 B4 39.1(3)
B9 B5 B8 B4 138.1(4)
B6 B5 B8 B4 101.6(4)
C1 B5 B8 B9 -98.9(3)
B4 B5 B8 B9 -138.1(4)
B6 B5 B8 B9 -36.5(3)
C1 B5 B8 B12 -62.2(4)
B9 B5 B8 B12 36.7(4)
B4 B5 B8 B12 -101.3(4)
B6 B5 B8 B12 0.2(5)
C1 B5 B8 B7 1.5(4)
B9 B5 B8 B7 100.5(4)
B4 B5 B8 B7 -37.6(3)
B6 B5 B8 B7 64.0(5)
B3 B7 B8 B4 -36.5(3)
B12 B7 B8 B4 -138.0(3)
B11 B7 B8 B4 -100.3(4)
B3 B7 B8 B9 64.5(5)
B12 B7 B8 B9 -37.0(3)
B4 B7 B8 B9 101.0(4)
B11 B7 B8 B9 0.6(5)
B3 B7 B8 B12 101.4(4)
B4 B7 B8 B12 138.0(3)
B11 B7 B8 B12 37.6(3)
B3 B7 B8 B5 1.0(5)
B12 B7 B8 B5 -100.4(4)
B4 B7 B8 B5 37.6(3)
B11 B7 B8 B5 -62.8(5)
C2 B6 B9 B10 -40.2(3)
C1 B6 B9 B10 -98.5(3)
B5 B6 B9 B10 -138.1(4)
C2 B6 B9 B12 -3.2(5)
C1 B6 B9 B12 -61.5(4)
B10 B6 B9 B12 37.0(4)
B5 B6 B9 B12 -101.1(4)
C2 B6 B9 B5 97.9(4)
C1 B6 B9 B5 39.6(3)
B10 B6 B9 B5 138.1(4)
C2 B6 B9 B8 60.8(4)
C1 B6 B9 B8 2.5(5)
B10 B6 B9 B8 101.0(4)
B5 B6 B9 B8 -37.1(3)
C1 B5 B9 B10 -3.4(5)
B8 B5 B9 B10 -101.4(4)
B4 B5 B9 B10 -64.2(5)
B6 B5 B9 B10 37.5(3)
C1 B5 B9 B6 -40.9(3)
B8 B5 B9 B6 -138.9(4)
B4 B5 B9 B6 -101.7(4)
C1 B5 B9 B12 60.9(4)
B8 B5 B9 B12 -37.1(3)
B4 B5 B9 B12 0.1(5)
B6 B5 B9 B12 101.8(4)
C1 B5 B9 B8 97.9(4)
B4 B5 B9 B8 37.2(3)
B6 B5 B9 B8 138.9(4)
B4 B8 B9 B10 63.3(5)
B12 B8 B9 B10 -37.8(4)
B5 B8 B9 B10 101.0(4)
B7 B8 B9 B10 -0.6(5)
B4 B8 B9 B6 -0.3(5)
B12 B8 B9 B6 -101.4(4)
B5 B8 B9 B6 37.3(3)
B7 B8 B9 B6 -64.2(5)
B4 B8 B9 B12 101.1(4)
B5 B8 B9 B12 138.8(4)
B7 B8 B9 B12 37.2(3)
B4 B8 B9 B5 -37.7(3)
B12 B8 B9 B5 -138.8(4)
B7 B8 B9 B5 -101.6(4)
C1 B6 B10 C2 -35.4(3)
B9 B6 B10 C2 -133.0(4)
B5 B6 B10 C2 -95.6(3)
C2 B6 B10 B9 133.0(4)
C1 B6 B10 B9 97.5(4)
B5 B6 B10 B9 37.4(3)
C2 B6 B10 B12 96.4(4)
C1 B6 B10 B12 61.0(4)
B9 B6 B10 B12 -36.6(4)
B5 B6 B10 B12 0.8(5)
C2 B6 B10 B11 32.4(3)
C1 B6 B10 B11 -3.0(4)
B9 B6 B10 B11 -100.5(4)
B5 B6 B10 B11 -63.2(4)
B6 B9 B10 C2 40.6(3)
B12 B9 B10 C2 -98.5(4)
B5 B9 B10 C2 2.8(5)
B8 B9 B10 C2 -61.0(4)
B12 B9 B10 B6 -139.2(4)
B5 B9 B10 B6 -37.9(4)
B8 B9 B10 B6 -101.6(4)
B6 B9 B10 B12 139.2(4)
B5 B9 B10 B12 101.3(4)
B8 B9 B10 B12 37.6(4)
B6 B9 B10 B11 101.9(4)
B12 B9 B10 B11 -37.3(3)
B5 B9 B10 B11 64.1(5)
B8 B9 B10 B11 0.3(5)
B6 B10 B11 C2 -32.7(3)
B9 B10 B11 C2 -96.5(4)
B12 B10 B11 C2 -133.7(4)
C2 B10 B11 B12 133.7(4)
B6 B10 B11 B12 100.9(4)
B9 B10 B11 B12 37.1(3)
C2 B10 B11 B3 35.0(3)
B6 B10 B11 B3 2.2(5)
B9 B10 B11 B3 -61.6(4)
B12 B10 B11 B3 -98.7(4)
C2 B10 B11 B7 96.6(4)
B6 B10 B11 B7 63.9(4)
B9 B10 B11 B7 0.1(5)
B12 B10 B11 B7 -37.0(3)
C1 B3 B11 C2 33.8(3)
B7 B3 B11 C2 134.4(4)
B4 B3 B11 C2 94.4(3)
C1 B3 B11 B10 -0.5(4)
B7 B3 B11 B10 100.1(4)
C2 B3 B11 B10 -34.3(3)
B4 B3 B11 B10 60.1(4)
C1 B3 B11 B12 -63.6(4)
B7 B3 B11 B12 37.0(3)
C2 B3 B11 B12 -97.4(4)
B4 B3 B11 B12 -3.0(4)
C1 B3 B11 B7 -100.6(4)
C2 B3 B11 B7 -134.4(4)
B4 B3 B11 B7 -40.0(3)
B3 B7 B11 C2 -39.9(3)
B12 B7 B11 C2 98.2(4)
B4 B7 B11 C2 -1.2(5)
B8 B7 B11 C2 60.8(4)
B3 B7 B11 B10 -101.2(4)
B12 B7 B11 B10 37.0(3)
B4 B7 B11 B10 -62.5(5)
B8 B7 B11 B10 -0.5(5)
B3 B7 B11 B12 -138.2(4)
B4 B7 B11 B12 -99.5(4)
B8 B7 B11 B12 -37.4(3)
B12 B7 B11 B3 138.2(4)
B4 B7 B11 B3 38.7(3)
B8 B7 B11 B3 100.7(4)
B10 B9 B12 B8 138.2(4)
B6 B9 B12 B8 101.5(4)
B5 B9 B12 B8 37.1(3)
B6 B9 B12 B10 -36.7(3)
B5 B9 B12 B10 -101.2(4)
B8 B9 B12 B10 -138.2(4)
B10 B9 B12 B11 37.0(3)
B6 B9 B12 B11 0.3(5)
B5 B9 B12 B11 -64.2(5)
B8 B9 B12 B11 -101.2(4)
B10 B9 B12 B7 100.8(4)
B6 B9 B12 B7 64.1(5)
B5 B9 B12 B7 -0.4(5)
B8 B9 B12 B7 -37.4(3)
B4 B8 B12 B9 -100.7(4)
B5 B8 B12 B9 -36.8(4)
B7 B8 B12 B9 -138.5(4)
B4 B8 B12 B10 -63.6(5)
B9 B8 B12 B10 37.1(4)
B5 B8 B12 B10 0.2(5)
B7 B8 B12 B10 -101.5(4)
B4 B8 B12 B11 -0.3(5)
B9 B8 B12 B11 100.4(4)
B5 B8 B12 B11 63.6(5)
B7 B8 B12 B11 -38.1(3)
B4 B8 B12 B7 37.9(3)
B9 B8 B12 B7 138.5(4)
B5 B8 B12 B7 101.7(4)
C2 B10 B12 B9 98.8(4)
B6 B10 B12 B9 36.7(3)
B11 B10 B12 B9 138.5(4)
C2 B10 B12 B8 61.5(5)
B6 B10 B12 B8 -0.6(5)
B9 B10 B12 B8 -37.3(4)
B11 B10 B12 B8 101.1(4)
C2 B10 B12 B11 -39.7(3)
B6 B10 B12 B11 -101.8(4)
B9 B10 B12 B11 -138.5(4)
C2 B10 B12 B7 -2.4(5)
B6 B10 B12 B7 -64.6(5)
B9 B10 B12 B7 -101.3(4)
B11 B10 B12 B7 37.2(4)
C2 B11 B12 B9 2.7(5)
B10 B11 B12 B9 -36.9(3)
B3 B11 B12 B9 65.5(4)
B7 B11 B12 B9 101.8(4)
C2 B11 B12 B8 -60.8(4)
B10 B11 B12 B8 -100.4(4)
B3 B11 B12 B8 2.0(5)
B7 B11 B12 B8 38.2(3)
C2 B11 B12 B10 39.6(3)
B3 B11 B12 B10 102.4(4)
B7 B11 B12 B10 138.6(4)
C2 B11 B12 B7 -99.0(4)
B10 B11 B12 B7 -138.6(4)
B3 B11 B12 B7 -36.2(3)
B3 B7 B12 B9 -62.4(5)
B4 B7 B12 B9 0.5(5)
B8 B7 B12 B9 37.3(3)
B11 B7 B12 B9 -100.2(4)
B3 B7 B12 B8 -99.7(4)
B4 B7 B12 B8 -36.8(3)
B11 B7 B12 B8 -137.5(4)
B3 B7 B12 B10 0.7(5)
B4 B7 B12 B10 63.7(5)
B8 B7 B12 B10 100.4(4)
B11 B7 B12 B10 -37.1(3)
B3 B7 B12 B11 37.8(3)
B4 B7 B12 B11 100.7(4)
B8 B7 B12 B11 137.5(4)
B3 B4 C1 C2 39.2(3)
B8 B4 C1 C2 -63.1(4)
B5 B4 C1 C2 -103.3(4)
B7 B4 C1 C2 -0.2(5)
B3 B4 C1 B5 142.5(3)
B8 B4 C1 B5 40.2(3)
B7 B4 C1 B5 103.1(4)
B8 B4 C1 B3 -102.3(4)
B5 B4 C1 B3 -142.5(3)
B7 B4 C1 B3 -39.4(3)
B3 B4 C1 B6 106.2(4)
B8 B4 C1 B6 4.0(4)
B5 B4 C1 B6 -36.3(3)
B7 B4 C1 B6 66.8(4)
B3 B4 C1 S1 -108.6(3)
B8 B4 C1 S1 149.1(3)
B5 B4 C1 S1 108.9(3)
B7 B4 C1 S1 -148.0(3)
B9 B5 C1 C2 2.8(4)
B8 B5 C1 C2 65.0(4)
B4 B5 C1 C2 104.8(3)
B6 B5 C1 C2 -37.8(3)
B9 B5 C1 B4 -101.9(4)
B8 B5 C1 B4 -39.8(3)
B6 B5 C1 B4 -142.6(3)
B9 B5 C1 B3 -65.9(4)
B8 B5 C1 B3 -3.7(4)
B4 B5 C1 B3 36.0(3)
B6 B5 C1 B3 -106.6(4)
B9 B5 C1 B6 40.7(3)
B8 B5 C1 B6 102.8(4)
B4 B5 C1 B6 142.6(3)
B9 B5 C1 S1 149.9(3)
B8 B5 C1 S1 -147.9(3)
B4 B5 C1 S1 -108.2(3)
B6 B5 C1 S1 109.2(3)
B7 B3 C1 C2 -97.9(4)
B4 B3 C1 C2 -138.8(3)
B11 B3 C1 C2 -34.5(3)
B7 B3 C1 B4 41.0(3)
C2 B3 C1 B4 138.8(3)
B11 B3 C1 B4 104.3(4)
B7 B3 C1 B5 4.5(5)
C2 B3 C1 B5 102.3(4)
B4 B3 C1 B5 -36.5(3)
B11 B3 C1 B5 67.8(4)
B7 B3 C1 B6 -64.9(4)
C2 B3 C1 B6 33.0(3)
B4 B3 C1 B6 -105.9(4)
B11 B3 C1 B6 -1.6(5)
B7 B3 C1 S1 148.6(3)
C2 B3 C1 S1 -113.5(3)
B4 B3 C1 S1 107.6(3)
B11 B3 C1 S1 -148.1(3)
B10 B6 C1 C2 36.5(3)
B9 B6 C1 C2 98.4(3)
B5 B6 C1 C2 139.1(3)
C2 B6 C1 B4 -102.6(3)
B10 B6 C1 B4 -66.0(4)
B9 B6 C1 B4 -4.1(4)
B5 B6 C1 B4 36.6(3)
C2 B6 C1 B5 -139.1(3)
B10 B6 C1 B5 -102.6(4)
B9 B6 C1 B5 -40.7(3)
C2 B6 C1 B3 -33.6(3)
B10 B6 C1 B3 2.9(4)
B9 B6 C1 B3 64.8(4)
B5 B6 C1 B3 105.5(4)
C2 B6 C1 S1 112.7(3)
B10 B6 C1 S1 149.2(3)
B9 B6 C1 S1 -148.9(3)
B5 B6 C1 S1 -108.2(3)
B4 C1 C2 B10 67.3(4)
B5 C1 C2 B10 -1.2(4)
B3 C1 C2 B10 106.0(4)
B6 C1 C2 B10 -39.6(3)
S1 C1 C2 B10 -146.7(3)
B4 C1 C2 B11 -0.6(5)
B5 C1 C2 B11 -69.1(4)
B3 C1 C2 B11 38.1(3)
B6 C1 C2 B11 -107.5(4)
S1 C1 C2 B11 145.5(3)
B4 C1 C2 B6 106.9(4)
B5 C1 C2 B6 38.4(3)
B3 C1 C2 B6 145.6(3)
S1 C1 C2 B6 -107.1(3)
B4 C1 C2 B3 -38.8(3)
B5 C1 C2 B3 -107.2(4)
B6 C1 C2 B3 -145.6(3)
S1 C1 C2 B3 107.3(4)
B4 C1 C2 S2 -144.3(3)
B5 C1 C2 S2 147.2(3)
B3 C1 C2 S2 -105.6(4)
B6 C1 C2 S2 108.8(3)
S1 C1 C2 S2 1.8(5)
B6 B10 C2 C1 39.9(3)
B9 B10 C2 C1 -1.1(4)
B12 B10 C2 C1 -63.2(4)
B11 B10 C2 C1 -103.6(3)
B6 B10 C2 B11 143.5(3)
B9 B10 C2 B11 102.6(4)
B12 B10 C2 B11 40.4(3)
B9 B10 C2 B6 -41.0(3)
B12 B10 C2 B6 -103.1(4)
B11 B10 C2 B6 -143.5(3)
B6 B10 C2 B3 106.5(4)
B9 B10 C2 B3 65.5(4)
B12 B10 C2 B3 3.4(5)
B11 B10 C2 B3 -37.0(3)
B6 B10 C2 S2 -109.7(3)
B9 B10 C2 S2 -150.7(3)
B12 B10 C2 S2 147.2(3)
B11 B10 C2 S2 106.7(3)
B10 B11 C2 C1 103.6(4)
B12 B11 C2 C1 63.3(4)
B3 B11 C2 C1 -37.8(3)
B7 B11 C2 C1 1.1(5)
B12 B11 C2 B10 -40.2(3)
B3 B11 C2 B10 -141.3(4)
B7 B11 C2 B10 -102.4(4)
B10 B11 C2 B6 35.1(3)
B12 B11 C2 B6 -5.1(5)
B3 B11 C2 B6 -106.2(4)
B7 B11 C2 B6 -67.3(4)
B10 B11 C2 B3 141.3(4)
B12 B11 C2 B3 101.1(4)
B7 B11 C2 B3 38.9(3)
B10 B11 C2 S2 -110.4(3)
B12 B11 C2 S2 -150.6(3)
B3 B11 C2 S2 108.3(3)
B7 B11 C2 S2 147.2(3)
B10 B6 C2 C1 -137.5(3)
B9 B6 C2 C1 -96.7(3)
B5 B6 C2 C1 -34.8(3)
C1 B6 C2 B10 137.5(3)
B9 B6 C2 B10 40.8(3)
B5 B6 C2 B10 102.8(4)
C1 B6 C2 B11 102.0(4)
B10 B6 C2 B11 -35.5(3)
B9 B6 C2 B11 5.3(5)
B5 B6 C2 B11 67.3(4)
C1 B6 C2 B3 33.0(3)
B10 B6 C2 B3 -104.5(4)
B9 B6 C2 B3 -63.7(4)
B5 B6 C2 B3 -1.8(4)
C1 B6 C2 S2 -113.5(3)
B10 B6 C2 S2 109.0(3)
B9 B6 C2 S2 149.8(3)
B5 B6 C2 S2 -148.3(3)
B7 B3 C2 C1 98.9(4)
B4 B3 C2 C1 35.1(3)
B11 B3 C2 C1 139.3(4)
C1 B3 C2 B10 -101.9(4)
B7 B3 C2 B10 -3.0(5)
B4 B3 C2 B10 -66.8(4)
B11 B3 C2 B10 37.3(4)
C1 B3 C2 B11 -139.3(4)
B7 B3 C2 B11 -40.4(3)
B4 B3 C2 B11 -104.1(4)
C1 B3 C2 B6 -33.5(3)
B7 B3 C2 B6 65.4(4)
B4 B3 C2 B6 1.6(4)
B11 B3 C2 B6 105.8(4)
C1 B3 C2 S2 113.7(3)
B7 B3 C2 S2 -147.4(3)
B4 B3 C2 S2 148.9(3)
B11 B3 C2 S2 -107.0(3)
S1 C3 C4 C5 -175.4(4)
S1 C3 C4 S2 -2.6(7)
C3 C4 C5 O1 151.1(4)
S2 C4 C5 O1 -22.7(5)
C3 C4 C5 C6 -30.6(6)
S2 C4 C5 C6 155.5(3)
O1 C5 C6 C7 -16.4(6)
C4 C5 C6 C7 165.4(4)
O1 C5 C6 C10 156.4(4)
C4 C5 C6 C10 -21.8(6)
O1 C5 C6 Fe1 -108.9(4)
C4 C5 C6 Fe1 73.0(5)
C10 C6 C7 C8 -0.2(4)
C5 C6 C7 C8 173.9(4)
Fe1 C6 C7 C8 -59.7(3)
C10 C6 C7 Fe1 59.5(3)
C5 C6 C7 Fe1 -126.4(4)
C6 C7 C8 C9 -0.6(4)
Fe1 C7 C8 C9 -59.5(3)
C6 C7 C8 Fe1 58.9(3)
C7 C8 C9 C10 1.1(4)
Fe1 C8 C9 C10 -58.1(3)
C7 C8 C9 Fe1 59.2(3)
C8 C9 C10 C6 -1.2(4)
Fe1 C9 C10 C6 -60.0(3)
C8 C9 C10 Fe1 58.8(3)
C7 C6 C10 C9 0.9(4)
C5 C6 C10 C9 -173.0(4)
Fe1 C6 C10 C9 60.8(3)
C7 C6 C10 Fe1 -59.9(3)
C5 C6 C10 Fe1 126.3(4)
C15 C11 C12 C13 0.5(5)
Fe1 C11 C12 C13 60.2(3)
C15 C11 C12 Fe1 -59.7(3)
C11 C12 C13 C14 -0.5(5)
Fe1 C12 C13 C14 59.1(3)
C11 C12 C13 Fe1 -59.7(3)
C12 C13 C14 C15 0.4(5)
Fe1 C13 C14 C15 59.6(3)
C12 C13 C14 Fe1 -59.2(3)
C13 C14 C15 C11 -0.1(5)
Fe1 C14 C15 C11 59.8(3)
C13 C14 C15 Fe1 -59.9(3)
C12 C11 C15 C14 -0.2(5)
Fe1 C11 C15 C14 -59.8(3)
C12 C11 C15 Fe1 59.6(3)
C9 C10 Fe1 C11 166.3(3)
C6 C10 Fe1 C11 -75.1(3)
C9 C10 Fe1 C15 124.5(3)
C6 C10 Fe1 C15 -116.9(2)
C9 C10 Fe1 C14 81.3(3)
C6 C10 Fe1 C14 -160.1(2)
C9 C10 Fe1 C12 -155.2(6)
C6 C10 Fe1 C12 -36.6(7)
C9 C10 Fe1 C6 -118.6(3)
C9 C10 Fe1 C7 -80.0(3)
C6 C10 Fe1 C7 38.6(2)
C9 C10 Fe1 C13 43.6(5)
C6 C10 Fe1 C13 162.2(3)
C9 C10 Fe1 C8 -37.1(2)
C6 C10 Fe1 C8 81.5(2)
C6 C10 Fe1 C9 118.6(3)
C15 C11 Fe1 C10 -75.5(3)
C12 C11 Fe1 C10 165.4(3)
C12 C11 Fe1 C15 -119.1(4)
C15 C11 Fe1 C14 37.7(3)
C12 C11 Fe1 C14 -81.4(3)
C15 C11 Fe1 C12 119.1(4)
C15 C11 Fe1 C6 -118.1(3)
C12 C11 Fe1 C6 122.8(3)
C15 C11 Fe1 C7 -161.8(2)
C12 C11 Fe1 C7 79.1(3)
C15 C11 Fe1 C13 81.5(3)
C12 C11 Fe1 C13 -37.6(3)
C15 C11 Fe1 C8 161.8(3)
C12 C11 Fe1 C8 42.7(5)
C15 C11 Fe1 C9 -38.7(8)
C12 C11 Fe1 C9 -157.8(6)
C14 C15 Fe1 C10 -115.2(3)
C11 C15 Fe1 C10 125.9(3)
C14 C15 Fe1 C11 118.9(4)
C11 C15 Fe1 C14 -118.9(4)
C14 C15 Fe1 C12 81.0(3)
C11 C15 Fe1 C12 -37.9(3)
C14 C15 Fe1 C6 -159.6(2)
C11 C15 Fe1 C6 81.5(3)
C14 C15 Fe1 C7 162.1(4)
C11 C15 Fe1 C7 43.3(5)
C14 C15 Fe1 C13 37.5(3)
C11 C15 Fe1 C13 -81.4(3)
C14 C15 Fe1 C8 -33.7(7)
C11 C15 Fe1 C8 -152.6(5)
C14 C15 Fe1 C9 -72.8(3)
C11 C15 Fe1 C9 168.3(2)
C15 C14 Fe1 C10 84.4(3)
C13 C14 Fe1 C10 -156.1(2)
C15 C14 Fe1 C11 -37.7(3)
C13 C14 Fe1 C11 81.8(3)
C13 C14 Fe1 C15 119.5(4)
C15 C14 Fe1 C12 -81.8(3)
C13 C14 Fe1 C12 37.7(2)
C15 C14 Fe1 C6 49.0(5)
C13 C14 Fe1 C6 168.5(4)
C15 C14 Fe1 C7 -159.0(5)
C13 C14 Fe1 C7 -39.5(6)
C15 C14 Fe1 C13 -119.5(4)
C15 C14 Fe1 C8 168.4(2)
C13 C14 Fe1 C8 -72.1(3)
C15 C14 Fe1 C9 127.0(3)
C13 C14 Fe1 C9 -113.5(3)
C13 C12 Fe1 C10 -167.6(6)
C11 C12 Fe1 C10 -48.8(7)
C13 C12 Fe1 C11 -118.9(4)
C13 C12 Fe1 C15 -81.4(3)
C11 C12 Fe1 C15 37.5(3)
C13 C12 Fe1 C14 -37.9(2)
C11 C12 Fe1 C14 81.0(3)
C13 C12 Fe1 C6 163.4(2)
C11 C12 Fe1 C6 -77.8(3)
C13 C12 Fe1 C7 122.3(3)
C11 C12 Fe1 C7 -118.8(3)
C11 C12 Fe1 C13 118.9(4)
C13 C12 Fe1 C8 80.8(3)
C11 C12 Fe1 C8 -160.3(3)
C13 C12 Fe1 C9 48.9(5)
C11 C12 Fe1 C9 167.8(4)
C7 C6 Fe1 C10 117.7(3)
C5 C6 Fe1 C10 -123.3(4)
C7 C6 Fe1 C11 -115.9(3)
C10 C6 Fe1 C11 126.5(3)
C5 C6 Fe1 C11 3.2(4)
C7 C6 Fe1 C15 -158.5(2)
C10 C6 Fe1 C15 83.9(3)
C5 C6 Fe1 C15 -39.4(4)
C7 C6 Fe1 C14 166.2(4)
C10 C6 Fe1 C14 48.5(5)
C5 C6 Fe1 C14 -74.7(6)
C7 C6 Fe1 C12 -73.4(3)
C10 C6 Fe1 C12 168.9(2)
C5 C6 Fe1 C12 45.6(4)
C10 C6 Fe1 C7 -117.7(3)
C5 C6 Fe1 C7 119.0(5)
C7 C6 Fe1 C13 -37.9(6)
C10 C6 Fe1 C13 -155.6(5)
C5 C6 Fe1 C13 81.1(6)
C7 C6 Fe1 C8 36.5(2)
C10 C6 Fe1 C8 -81.1(3)
C5 C6 Fe1 C8 155.6(4)
C7 C6 Fe1 C9 79.9(3)
C10 C6 Fe1 C9 -37.8(2)
C5 C6 Fe1 C9 -161.1(4)
C8 C7 Fe1 C10 81.2(3)
C6 C7 Fe1 C10 -38.9(2)
C8 C7 Fe1 C11 -156.1(2)
C6 C7 Fe1 C11 83.8(3)
C8 C7 Fe1 C15 172.7(4)
C6 C7 Fe1 C15 52.5(5)
C8 C7 Fe1 C14 -43.7(6)
C6 C7 Fe1 C14 -163.9(5)
C8 C7 Fe1 C12 -114.2(3)
C6 C7 Fe1 C12 125.7(3)
C8 C7 Fe1 C6 120.2(4)
C8 C7 Fe1 C13 -73.4(3)
C6 C7 Fe1 C13 166.5(2)
C6 C7 Fe1 C8 -120.2(4)
C8 C7 Fe1 C9 37.4(2)
C6 C7 Fe1 C9 -82.7(3)
C12 C13 Fe1 C10 172.5(3)
C14 C13 Fe1 C10 53.6(5)
C12 C13 Fe1 C11 38.0(3)
C14 C13 Fe1 C11 -80.8(3)
C12 C13 Fe1 C15 81.5(3)
C14 C13 Fe1 C15 -37.3(3)
C12 C13 Fe1 C14 118.8(4)
C14 C13 Fe1 C12 -118.8(4)
C12 C13 Fe1 C6 -47.0(6)
C14 C13 Fe1 C6 -165.8(4)
C12 C13 Fe1 C7 -75.9(3)
C14 C13 Fe1 C7 165.3(2)
C12 C13 Fe1 C8 -115.4(3)
C14 C13 Fe1 C8 125.7(3)
C12 C13 Fe1 C9 -156.8(3)
C14 C13 Fe1 C9 84.4(3)
C7 C8 Fe1 C10 -82.2(3)
C9 C8 Fe1 C10 37.3(2)
C7 C8 Fe1 C11 52.4(5)
C9 C8 Fe1 C11 172.0(4)
C7 C8 Fe1 C15 -170.4(5)
C9 C8 Fe1 C15 -50.9(6)
C7 C8 Fe1 C14 163.7(2)
C9 C8 Fe1 C14 -76.7(3)
C7 C8 Fe1 C12 82.5(3)
C9 C8 Fe1 C12 -158.0(2)
C7 C8 Fe1 C6 -37.6(2)
C9 C8 Fe1 C6 82.0(3)
C9 C8 Fe1 C7 119.6(3)
C7 C8 Fe1 C13 123.9(3)
C9 C8 Fe1 C13 -116.6(3)
C7 C8 Fe1 C9 -119.6(3)
C8 C9 Fe1 C10 -119.9(4)
C8 C9 Fe1 C11 -166.3(6)
C10 C9 Fe1 C11 -46.4(8)
C8 C9 Fe1 C15 163.1(2)
C10 C9 Fe1 C15 -77.0(3)
C8 C9 Fe1 C14 122.7(3)
C10 C9 Fe1 C14 -117.4(3)
C8 C9 Fe1 C12 46.1(5)
C10 C9 Fe1 C12 166.0(3)
C8 C9 Fe1 C6 -81.4(3)
C10 C9 Fe1 C6 38.5(2)
C8 C9 Fe1 C7 -37.1(2)
C10 C9 Fe1 C7 82.8(3)
C8 C9 Fe1 C13 79.9(3)
C10 C9 Fe1 C13 -160.2(2)
C10 C9 Fe1 C8 119.9(4)
C4 C3 S1 C1 -24.8(5)
C2 C1 S1 C3 22.8(4)
B4 C1 S1 C3 167.3(3)
B5 C1 S1 C3 -120.6(3)
B3 C1 S1 C3 96.5(3)
B6 C1 S1 C3 -48.8(3)
C3 C4 S2 C2 28.8(4)
C5 C4 S2 C2 -157.7(3)
C1 C2 S2 C4 -26.2(4)
B10 C2 S2 C4 119.9(3)
B11 C2 S2 C4 -168.1(3)
B6 C2 S2 C4 48.0(3)
B3 C2 S2 C4 -97.7(3)
